data_4332819
loop_
_publ_author_name
'Tsai, Ming-Li'
'Liaw, Wen-Feng'

_publ_section_title
;
 Neutral {Fe(NO)2}9Dinitrosyliron Complex (DNIC)
 [(SC6H4-o-NHCOPh)(Im)Fe(NO)2] (Im = Imidazole):&#x00A0; Interconversion
 among the Anionic/Neutral {Fe(NO)2}9DNICs and Roussin's Red Ester
;
_journal_issue 17
_journal_name_full 'Inorganic Chemistry'
_journal_page_first 6583
_journal_page_last 6585
_journal_paper_doi 10.1021/ic0608849
_journal_volume 45
_journal_year 2006
_chemical_formula_sum 'C16 H14 Fe N5 O3 S'
_chemical_formula_weight 412.23
_chemical_name_systematic
; 
 ? 
;
_space_group_IT_number 2
_symmetry_cell_setting triclinic
_symmetry_space_group_name_Hall '-P 1'
_symmetry_space_group_name_H-M 'P -1'
_atom_sites_solution_hydrogens geom
_atom_sites_solution_primary direct
_atom_sites_solution_secondary difmap
_audit_creation_method SHELXL-97
_cell_angle_alpha 68.402(1)
_cell_angle_beta 82.454(2)
_cell_angle_gamma 89.616(2)
_cell_formula_units_Z 2
_cell_length_a 8.4094(6)
_cell_length_b 10.3829(7)
_cell_length_c 11.2069(7)
_cell_measurement_reflns_used 1736
_cell_measurement_temperature 295(2)
_cell_measurement_theta_max 25.10
_cell_measurement_theta_min 2.30
_cell_volume 901.02(11)
_computing_cell_refinement 'Bruker SAINT'
_computing_data_collection 'Bruker SMART'
_computing_data_reduction 'Bruker SAINT'
_computing_molecular_graphics 'Bruker SHELXTL'
_computing_publication_material 'Bruker SHELXTL'
_computing_structure_refinement 'SHELXL-97 (Sheldrick, 1997)'
_computing_structure_solution 'SHELXS-97 (Sheldrick, 1990)'
_diffrn_ambient_temperature 295(2)
_diffrn_measured_fraction_theta_full 1.000
_diffrn_measured_fraction_theta_max 1.000
_diffrn_measurement_device_type 'BRUKER SMART APEXCCD area detector'
_diffrn_measurement_method 'omega scans'
_diffrn_radiation_monochromator graphite
_diffrn_radiation_source 'fine-focus sealed tube'
_diffrn_radiation_type MoK\a
_diffrn_radiation_wavelength 0.71073
_diffrn_reflns_av_R_equivalents 0.0451
_diffrn_reflns_av_sigmaI/netI 0.0527
_diffrn_reflns_limit_h_max 9
_diffrn_reflns_limit_h_min -9
_diffrn_reflns_limit_k_max 12
_diffrn_reflns_limit_k_min -12
_diffrn_reflns_limit_l_max 13
_diffrn_reflns_limit_l_min -13
_diffrn_reflns_number 9681
_diffrn_reflns_theta_full 25.00
_diffrn_reflns_theta_max 25.00
_diffrn_reflns_theta_min 1.97
_exptl_absorpt_coefficient_mu 0.979
_exptl_absorpt_correction_T_max 0.9085
_exptl_absorpt_correction_T_min 0.8671
_exptl_absorpt_correction_type multi-scan
_exptl_crystal_colour dark-brown
_exptl_crystal_density_diffrn 1.519
_exptl_crystal_density_meas 0
_exptl_crystal_density_method 'not measured'
_exptl_crystal_description block
_exptl_crystal_F_000 422
_exptl_crystal_size_max 0.15
_exptl_crystal_size_mid 0.12
_exptl_crystal_size_min 0.10
_refine_diff_density_max 0.427
_refine_diff_density_min -0.328
_refine_diff_density_rms 0.066
_refine_ls_extinction_method none
_refine_ls_goodness_of_fit_ref 1.206
_refine_ls_hydrogen_treatment mixed
_refine_ls_matrix_type full
_refine_ls_number_parameters 235
_refine_ls_number_reflns 3169
_refine_ls_number_restraints 0
_refine_ls_restrained_S_all 1.206
_refine_ls_R_factor_all 0.0919
_refine_ls_R_factor_gt 0.0739
_refine_ls_shift/su_max 0.001
_refine_ls_shift/su_mean 0.000
_refine_ls_structure_factor_coef Fsqd
_refine_ls_weighting_details 'calc w=1/[\s^2^(Fo^2^)+(0.0672P)^2^+0.6904P] where P=(Fo^2^+2Fc^2^)/3'
_refine_ls_weighting_scheme calc
_refine_ls_wR_factor_gt 0.1655
_refine_ls_wR_factor_ref 0.1746
_reflns_number_gt 2619
_reflns_number_total 3169
_reflns_threshold_expression >2sigma(I)
_cod_data_source_file ic0608849sup1.cif
_cod_data_source_block ic11390
_cod_depositor_comments
;
The following automatic conversions were performed:

'_symmetry_cell_setting' value 'Triclinic' changed to 'triclinic'
according to /home/saulius/struct/CIF-dictionaries/cif_core.dic
dictionary named 'cif_core.dic' version 2.4.2 from 2011-04-26.

Automatic conversion script
Id: cif_fix_values 1891 2012-01-12 08:04:46Z andrius 
;
_cod_original_cell_volume 901.02(10)
_cod_original_sg_symbol_H-M P-1
_cod_database_code 4332819

loop_
_symmetry_equiv_pos_as_xyz
'x, y, z'
'-x, -y, -z'

loop_
_atom_site_label
_atom_site_type_symbol
_atom_site_fract_x
_atom_site_fract_y
_atom_site_fract_z
_atom_site_U_iso_or_equiv
_atom_site_adp_type
_atom_site_occupancy
_atom_site_symmetry_multiplicity
_atom_site_calc_flag
_atom_site_refinement_flags
Fe Fe 0.26882(9) 0.74605(8) 0.56831(8) 0.0500(3) Uani 1 1 d .
S1 S 0.13021(19) 0.58355(15) 0.74764(15) 0.0579(4) Uani 1 1 d .
N1 N 0.4415(6) 0.6763(6) 0.5317(5) 0.0642(14) Uani 1 1 d .
N2 N 0.2941(6) 0.8945(6) 0.5921(5) 0.0648(13) Uani 1 1 d .
N3 N 0.1297(5) 0.7795(4) 0.4267(4) 0.0504(11) Uani 1 1 d .
N4 N -0.0155(6) 0.8754(5) 0.2737(5) 0.0650(14) Uani 1 1 d .
H4A H -0.0659 0.9377 0.2198 0.078 Uiso 1 1 calc R
N5 N 0.0901(6) 0.7087(5) 0.9501(4) 0.0583(13) Uani 1 1 d .
H5A H 0.1156 0.6240 0.9853 0.070 Uiso 1 1 calc R
O1 O 0.5744(6) 0.6488(6) 0.5134(5) 0.0919(16) Uani 1 1 d .
O2 O 0.3444(7) 0.9888(6) 0.6115(6) 0.111(2) Uani 1 1 d .
O3 O 0.1477(6) 0.9256(5) 0.9283(5) 0.0955(17) Uani 1 1 d .
C1 C 0.0692(7) 0.8946(6) 0.3584(6) 0.0584(15) Uani 1 1 d .
H1A H 0.0833 0.9790 0.3676 0.070 Uiso 1 1 calc R
C2 C 0.0815(7) 0.6810(6) 0.3817(6) 0.0584(15) Uani 1 1 d .
H2A H 0.1070 0.5882 0.4118 0.070 Uiso 1 1 calc R
C3 C -0.0086(7) 0.7417(6) 0.2868(6) 0.0606(15) Uani 1 1 d .
H3A H -0.0566 0.6993 0.2396 0.073 Uiso 1 1 calc R
C4 C -0.0340(6) 0.6807(5) 0.7785(5) 0.0455(12) Uani 1 1 d .
C5 C -0.1632(7) 0.7025(6) 0.7073(6) 0.0570(15) Uani 1 1 d .
H5B H -0.1607 0.6705 0.6397 0.068 Uiso 1 1 calc R
C6 C -0.2929(7) 0.7705(6) 0.7366(6) 0.0630(16) Uani 1 1 d .
H6A H -0.3781 0.7840 0.6888 0.076 Uiso 1 1 calc R
C7 C -0.2997(7) 0.8196(7) 0.8358(7) 0.0668(17) Uani 1 1 d .
H7A H -0.3887 0.8657 0.8550 0.080 Uiso 1 1 calc R
C8 C -0.1723(7) 0.7995(6) 0.9063(6) 0.0588(15) Uani 1 1 d .
H8A H -0.1757 0.8316 0.9739 0.071 Uiso 1 1 calc R
C9 C -0.0412(6) 0.7323(5) 0.8768(5) 0.0485(13) Uani 1 1 d .
C10 C 0.1770(6) 0.8036(6) 0.9696(5) 0.0472(13) Uani 1 1 d .
C11 C 0.3087(6) 0.7535(5) 1.0503(4) 0.0407(11) Uani 1 1 d .
C12 C 0.3628(7) 0.6203(6) 1.0834(6) 0.0578(15) Uani 1 1 d .
H12A H 0.3180 0.5582 1.0536 0.069 Uiso 1 1 calc R
C13 C 0.4837(7) 0.5792(6) 1.1609(6) 0.0644(17) Uani 1 1 d .
H13A H 0.5213 0.4902 1.1818 0.077 Uiso 1 1 calc R
C14 C 0.5476(7) 0.6700(6) 1.2067(6) 0.0612(16) Uani 1 1 d .
H14A H 0.6268 0.6414 1.2604 0.073 Uiso 1 1 calc R
C15 C 0.4964(7) 0.8020(7) 1.1742(6) 0.0622(16) Uani 1 1 d .
H15A H 0.5420 0.8637 1.2042 0.075 Uiso 1 1 calc R
C16 C 0.3758(7) 0.8437(6) 1.0961(5) 0.0516(13) Uani 1 1 d .
H16A H 0.3400 0.9333 1.0747 0.062 Uiso 1 1 calc R

loop_
_atom_site_aniso_label
_atom_site_aniso_U_11
_atom_site_aniso_U_22
_atom_site_aniso_U_33
_atom_site_aniso_U_23
_atom_site_aniso_U_13
_atom_site_aniso_U_12
Fe 0.0446(5) 0.0560(5) 0.0522(5) -0.0200(4) -0.0167(3) 0.0088(4)
S1 0.0625(9) 0.0498(8) 0.0607(9) -0.0160(7) -0.0194(7) 0.0142(7)
N1 0.058(3) 0.087(4) 0.057(3) -0.033(3) -0.022(2) 0.015(3)
N2 0.056(3) 0.067(3) 0.074(4) -0.029(3) -0.013(3) 0.005(3)
N3 0.051(3) 0.045(3) 0.052(3) -0.011(2) -0.019(2) 0.006(2)
N4 0.057(3) 0.068(3) 0.067(3) -0.016(3) -0.027(3) 0.015(3)
N5 0.067(3) 0.051(3) 0.062(3) -0.017(2) -0.039(3) 0.006(2)
O1 0.059(3) 0.141(5) 0.098(4) -0.064(4) -0.028(3) 0.036(3)
O2 0.105(4) 0.095(4) 0.161(6) -0.081(4) -0.017(4) -0.007(3)
O3 0.102(4) 0.057(3) 0.135(5) -0.023(3) -0.081(3) 0.016(3)
C1 0.061(4) 0.051(3) 0.065(4) -0.017(3) -0.027(3) 0.010(3)
C2 0.068(4) 0.047(3) 0.061(4) -0.017(3) -0.018(3) 0.006(3)
C3 0.059(4) 0.063(4) 0.060(4) -0.021(3) -0.014(3) -0.003(3)
C4 0.045(3) 0.041(3) 0.050(3) -0.013(2) -0.014(2) 0.000(2)
C5 0.054(3) 0.067(4) 0.063(4) -0.033(3) -0.024(3) 0.000(3)
C6 0.042(3) 0.072(4) 0.086(5) -0.036(4) -0.024(3) 0.002(3)
C7 0.040(3) 0.082(4) 0.088(5) -0.042(4) -0.011(3) 0.004(3)
C8 0.054(3) 0.074(4) 0.055(4) -0.031(3) -0.011(3) 0.002(3)
C9 0.044(3) 0.047(3) 0.049(3) -0.009(2) -0.015(2) -0.003(2)
C10 0.047(3) 0.050(3) 0.044(3) -0.013(2) -0.016(2) 0.005(3)
C11 0.039(3) 0.047(3) 0.033(3) -0.010(2) -0.008(2) 0.000(2)
C12 0.064(4) 0.050(3) 0.064(4) -0.018(3) -0.031(3) 0.007(3)
C13 0.067(4) 0.049(3) 0.077(4) -0.015(3) -0.037(3) 0.014(3)
C14 0.054(3) 0.067(4) 0.056(4) -0.009(3) -0.028(3) 0.014(3)
C15 0.054(3) 0.076(4) 0.065(4) -0.032(3) -0.022(3) -0.004(3)
C16 0.053(3) 0.049(3) 0.056(3) -0.020(3) -0.019(3) 0.007(3)

loop_
_atom_type_symbol
_atom_type_description
_atom_type_scat_dispersion_real
_atom_type_scat_dispersion_imag
_atom_type_scat_source
C C 0.0033 0.0016 'International Tables Vol C Tables 4.2.6.8 and 6.1.1.4'
H H 0.0000 0.0000 'International Tables Vol C Tables 4.2.6.8 and 6.1.1.4'
N N 0.0061 0.0033 'International Tables Vol C Tables 4.2.6.8 and 6.1.1.4'
O O 0.0106 0.0060 'International Tables Vol C Tables 4.2.6.8 and 6.1.1.4'
S S 0.1246 0.1234 'International Tables Vol C Tables 4.2.6.8 and 6.1.1.4'
Fe Fe 0.3463 0.8444 'International Tables Vol C Tables 4.2.6.8 and 6.1.1.4'

loop_
_geom_angle_atom_site_label_1
_geom_angle_atom_site_label_2
_geom_angle_atom_site_label_3
_geom_angle
N2 Fe N1 114.3(2)
N2 Fe N3 108.9(2)
N1 Fe N3 109.9(2)
N2 Fe S1 110.56(19)
N1 Fe S1 107.32(19)
N3 Fe S1 105.47(14)
C4 S1 Fe 100.34(17)
O1 N1 Fe 166.0(5)
O2 N2 Fe 165.6(5)
C1 N3 C2 105.8(5)
C1 N3 Fe 128.7(4)
C2 N3 Fe 125.5(4)
C1 N4 C3 108.1(5)
C10 N5 C9 127.0(5)
N3 C1 N4 111.0(5)
C3 C2 N3 108.6(5)
N4 C3 C2 106.5(5)
C9 C4 C5 118.1(5)
C9 C4 S1 121.1(4)
C5 C4 S1 120.7(4)
C6 C5 C4 120.3(5)
C5 C6 C7 121.1(5)
C6 C7 C8 119.1(6)
C9 C8 C7 120.1(6)
C8 C9 C4 121.3(5)
C8 C9 N5 120.7(5)
C4 C9 N5 117.9(5)
O3 C10 N5 121.9(5)
O3 C10 C11 120.8(5)
N5 C10 C11 117.2(5)
C16 C11 C12 119.0(5)
C16 C11 C10 117.9(5)
C12 C11 C10 123.0(5)
C11 C12 C13 120.2(5)
C14 C13 C12 119.9(5)
C15 C14 C13 120.7(5)
C14 C15 C16 119.6(5)
C11 C16 C15 120.6(5)

loop_
_geom_bond_atom_site_label_1
_geom_bond_atom_site_label_2
_geom_bond_distance
Fe N2 1.678(6)
Fe N1 1.688(5)
Fe N3 2.021(4)
Fe S1 2.2714(17)
S1 C4 1.777(5)
N1 O1 1.162(6)
N2 O2 1.171(6)
N3 C1 1.301(7)
N3 C2 1.380(7)
N4 C1 1.329(7)
N4 C3 1.343(7)
N5 C10 1.328(7)
N5 C9 1.428(6)
O3 C10 1.214(6)
C2 C3 1.347(8)
C4 C9 1.386(7)
C4 C5 1.400(7)
C5 C6 1.365(8)
C6 C7 1.378(8)
C7 C8 1.383(8)
C8 C9 1.370(8)
C10 C11 1.491(7)
C11 C16 1.378(7)
C11 C12 1.384(7)
C12 C13 1.387(7)
C13 C14 1.370(8)
C14 C15 1.365(8)
C15 C16 1.389(7)
